data_4329500
loop_
_publ_author_name
'Sheng-Ping Guo'
'Tae-Soo You'
'Ya-Ho Jung'
'Svilen Bobev'

_publ_section_title
;
 Synthesis, Crystal Chemistry, and Magnetic Properties of RE7Li8Ge10 and
 RE11Li12Ge16 (RE= La-Nd, Sm): New Members of the [REGe2]n[RELi2Ge]m
 Homologous Series
;
_journal_name_full 'Inorganic Chemistry'
_journal_page_first 6821
_journal_page_last 6829
_journal_paper_doi 10.1021/ic300566x
_journal_volume 51
_journal_year 2012
_chemical_formula_moiety Nd7Li8Ge10
_chemical_formula_sum 'Ge10 Li8 Nd7'
_chemical_formula_weight 1791.10
_chemical_name_systematic
; 
 ? 
;
_space_group_IT_number 65
_symmetry_cell_setting orthorhombic
_symmetry_space_group_name_Hall '-C 2 2'
_symmetry_space_group_name_H-M 'C m m m'
_atom_sites_solution_primary direct
_atom_sites_solution_secondary difmap
_audit_creation_method SHELXL-97
_cell_angle_alpha 90.00
_cell_angle_beta 90.00
_cell_angle_gamma 90.00
_cell_formula_units_Z 2
_cell_length_a 6.8859(14)
_cell_length_b 33.450(7)
_cell_length_c 4.4289(9)
_cell_measurement_temperature 200(2)
_cell_measurement_theta_max 29.11
_cell_measurement_theta_min 2.44
_cell_volume 1020.1(4)
_computing_cell_refinement 'Bruker SMART'
_computing_data_collection 'Bruker SMART'
_computing_data_reduction 'Bruker SAINT'
_computing_molecular_graphics 'Bruker SHELXTL'
_computing_publication_material 'Bruker SHELXTL'
_computing_structure_refinement 'SHELXL-97 (Sheldrick, 1997)'
_computing_structure_solution 'SHELXS-97 (Sheldrick, 1990)'
_diffrn_ambient_temperature 200(2)
_diffrn_measured_fraction_theta_full 0.999
_diffrn_measured_fraction_theta_max 0.999
_diffrn_measurement_device_type 'CCD area detector'
_diffrn_measurement_method 'phi and omega scans'
_diffrn_radiation_monochromator graphite
_diffrn_radiation_source 'fine-focus sealed tube'
_diffrn_radiation_type MoK\a
_diffrn_radiation_wavelength 0.71073
_diffrn_reflns_av_R_equivalents 0.0391
_diffrn_reflns_av_sigmaI/netI 0.0212
_diffrn_reflns_limit_h_max 9
_diffrn_reflns_limit_h_min -9
_diffrn_reflns_limit_k_max 45
_diffrn_reflns_limit_k_min -45
_diffrn_reflns_limit_l_max 6
_diffrn_reflns_limit_l_min -6
_diffrn_reflns_number 7323
_diffrn_reflns_theta_full 29.11
_diffrn_reflns_theta_max 29.11
_diffrn_reflns_theta_min 2.44
_exptl_absorpt_coefficient_mu 31.902
_exptl_absorpt_correction_T_max 0.4479
_exptl_absorpt_correction_T_min 0.2309
_exptl_absorpt_correction_type multi-scan
_exptl_crystal_colour silver
_exptl_crystal_density_diffrn 5.831
_exptl_crystal_description block
_exptl_crystal_F_000 1528
_exptl_crystal_size_max 0.07
_exptl_crystal_size_mid 0.05
_exptl_crystal_size_min 0.03
_refine_diff_density_max 1.473
_refine_diff_density_min -1.263
_refine_diff_density_rms 0.262
_refine_ls_extinction_coef 0.00013(2)
_refine_ls_extinction_expression Fc^*^=kFc[1+0.001xFc^2^\l^3^/sin(2\q)]^-1/4^
_refine_ls_extinction_method SHELXL
_refine_ls_goodness_of_fit_ref 1.050
_refine_ls_matrix_type full
_refine_ls_number_parameters 41
_refine_ls_number_reflns 844
_refine_ls_number_restraints 0
_refine_ls_restrained_S_all 1.050
_refine_ls_R_factor_all 0.0301
_refine_ls_R_factor_gt 0.0206
_refine_ls_shift/su_max 0.001
_refine_ls_shift/su_mean 0.000
_refine_ls_structure_factor_coef Fsqd
_refine_ls_weighting_details 'calc w=1/[\s^2^(Fo^2^)+(0.0189P)^2^+0.0000P] where P=(Fo^2^+2Fc^2^)/3'
_refine_ls_weighting_scheme calc
_refine_ls_wR_factor_gt 0.0412
_refine_ls_wR_factor_ref 0.0437
_reflns_number_gt 699
_reflns_number_total 844
_reflns_threshold_expression >2sigma(I)
_cod_data_source_file ic300566x_si_002_4.cif
_cod_data_source_block IV
_cod_database_code 4329500

loop_
_symmetry_equiv_pos_as_xyz
'x, y, z'
'-x, -y, z'
'-x, y, -z'
'x, -y, -z'
'x+1/2, y+1/2, z'
'-x+1/2, -y+1/2, z'
'-x+1/2, y+1/2, -z'
'x+1/2, -y+1/2, -z'
'-x, -y, -z'
'x, y, -z'
'x, -y, z'
'-x, y, z'
'-x+1/2, -y+1/2, -z'
'x+1/2, y+1/2, -z'
'x+1/2, -y+1/2, z'
'-x+1/2, y+1/2, z'

loop_
_atom_site_label
_atom_site_type_symbol
_atom_site_fract_x
_atom_site_fract_y
_atom_site_fract_z
_atom_site_U_iso_or_equiv
_atom_site_adp_type
_atom_site_occupancy
_atom_site_symmetry_multiplicity
_atom_site_calc_flag
_atom_site_refinement_flags
Nd1 Nd 0.0000 0.160784(13) 0.5000 0.00932(12) Uani 1 4 d S
Nd2 Nd 0.0000 0.279039(12) 0.5000 0.00807(11) Uani 1 4 d S
Nd3 Nd 0.0000 0.442504(12) 0.0000 0.00946(11) Uani 1 4 d S
Nd4 Nd 0.0000 0.0000 0.0000 0.00852(14) Uani 1 8 d S
Ge1 Ge 0.18219(9) 0.215542(17) 0.0000 0.00932(15) Uani 1 2 d S
Ge2 Ge 0.0000 0.37326(2) 0.5000 0.0106(2) Uani 1 4 d S
Ge3 Ge 0.0000 0.09397(3) 0.0000 0.01058(19) Uani 1 4 d S
Ge4 Ge 0.31589(12) 0.0000 0.5000 0.00914(18) Uani 1 4 d S
Li1 Li 0.1911(14) 0.0743(3) 0.5000 0.0084(19) Uiso 1 2 d S
Li2 Li 0.3129(16) 0.1436(3) 0.0000 0.018(2) Uiso 1 2 d S

loop_
_atom_site_aniso_label
_atom_site_aniso_U_11
_atom_site_aniso_U_22
_atom_site_aniso_U_33
_atom_site_aniso_U_23
_atom_site_aniso_U_13
_atom_site_aniso_U_12
Nd1 0.0112(2) 0.0087(2) 0.0080(2) 0.000 0.000 0.000
Nd2 0.0073(2) 0.0091(2) 0.0078(2) 0.000 0.000 0.000
Nd3 0.0115(2) 0.0086(2) 0.0083(2) 0.000 0.000 0.000
Nd4 0.0068(3) 0.0097(3) 0.0090(3) 0.000 0.000 0.000
Ge1 0.0085(3) 0.0094(3) 0.0101(3) 0.000 0.000 -0.0006(2)
Ge2 0.0125(5) 0.0107(4) 0.0086(4) 0.000 0.000 0.000
Ge3 0.0126(5) 0.0108(4) 0.0084(4) 0.000 0.000 0.000
Ge4 0.0078(4) 0.0099(4) 0.0097(4) 0.000 0.000 0.000

loop_
_atom_type_symbol
_atom_type_description
_atom_type_scat_dispersion_real
_atom_type_scat_dispersion_imag
_atom_type_scat_source
Li Li -0.0003 0.0001 'International Tables Vol C Tables 4.2.6.8 and 6.1.1.4'
Ge Ge 0.1547 1.8001 'International Tables Vol C Tables 4.2.6.8 and 6.1.1.4'
Nd Nd -0.1943 3.0179 'International Tables Vol C Tables 4.2.6.8 and 6.1.1.4'

loop_
_geom_angle_atom_site_label_1
_geom_angle_atom_site_label_2
_geom_angle_atom_site_label_3
_geom_angle
_geom_angle_site_symmetry_1
_geom_angle_site_symmetry_3
Ge1 Nd1 Ge1 89.85(2) . 1_556
Ge1 Nd1 Ge1 108.52(3) . 3_556
Ge1 Nd1 Ge1 47.17(2) 1_556 3_556
Ge1 Nd1 Ge1 47.17(2) . 3
Ge1 Nd1 Ge1 108.51(3) 1_556 3
Ge1 Nd1 Ge1 89.85(2) 3_556 3
Ge1 Nd1 Li2 83.33(15) . 3
Ge1 Nd1 Li2 151.51(19) 1_556 3
Ge1 Nd1 Li2 109.29(17) 3_556 3
Ge1 Nd1 Li2 48.34(18) 3 3
Ge1 Nd1 Li2 109.29(17) . 1_556
Ge1 Nd1 Li2 48.34(18) 1_556 1_556
Ge1 Nd1 Li2 83.33(15) 3_556 1_556
Ge1 Nd1 Li2 151.51(19) 3 1_556
Li2 Nd1 Li2 158.9(4) 3 1_556
Ge1 Nd1 Li2 151.51(19) . 3_556
Ge1 Nd1 Li2 83.33(15) 1_556 3_556
Ge1 Nd1 Li2 48.34(18) 3_556 3_556
Ge1 Nd1 Li2 109.29(17) 3 3_556
Li2 Nd1 Li2 89.6(3) 3 3_556
Li2 Nd1 Li2 86.6(3) 1_556 3_556
Ge1 Nd1 Li2 48.34(18) . .
Ge1 Nd1 Li2 109.29(17) 1_556 .
Ge1 Nd1 Li2 151.51(19) 3_556 .
Ge1 Nd1 Li2 83.33(15) 3 .
Li2 Nd1 Li2 86.6(3) 3 .
Li2 Nd1 Li2 89.6(3) 1_556 .
Li2 Nd1 Li2 158.9(4) 3_556 .
Ge1 Nd1 Ge3 155.783(13) . 1_556
Ge1 Nd1 Ge3 85.29(2) 1_556 1_556
Ge1 Nd1 Ge3 85.29(2) 3_556 1_556
Ge1 Nd1 Ge3 155.784(13) 3 1_556
Li2 Nd1 Ge3 111.45(17) 3 1_556
Li2 Nd1 Ge3 51.24(18) 1_556 1_556
Li2 Nd1 Ge3 51.24(18) 3_556 1_556
Li2 Nd1 Ge3 111.45(17) . 1_556
Ge1 Nd1 Ge3 85.290(19) . .
Ge1 Nd1 Ge3 155.783(13) 1_556 .
Ge1 Nd1 Ge3 155.783(13) 3_556 .
Ge1 Nd1 Ge3 85.292(19) 3 .
Li2 Nd1 Ge3 51.24(18) 3 .
Li2 Nd1 Ge3 111.45(17) 1_556 .
Li2 Nd1 Ge3 111.45(17) 3_556 .
Li2 Nd1 Ge3 51.24(18) . .
Ge3 Nd1 Ge3 89.47(3) 1_556 .
Ge1 Nd1 Li1 111.47(12) . .
Ge1 Nd1 Li1 111.48(12) 1_556 .
Ge1 Nd1 Li1 134.22(3) 3_556 .
Ge1 Nd1 Li1 134.22(3) 3 .
Li2 Nd1 Li1 96.7(2) 3 .
Li2 Nd1 Li1 63.2(2) 1_556 .
Li2 Nd1 Li1 96.7(2) 3_556 .
Li2 Nd1 Li1 63.2(2) . .
Ge3 Nd1 Li1 49.71(7) 1_556 .
Ge3 Nd1 Li1 49.71(7) . .
Ge1 Nd1 Li1 134.21(3) . 3_556
Ge1 Nd1 Li1 134.22(3) 1_556 3_556
Ge1 Nd1 Li1 111.48(12) 3_556 3_556
Ge1 Nd1 Li1 111.48(12) 3 3_556
Li2 Nd1 Li1 63.2(2) 3 3_556
Li2 Nd1 Li1 96.7(2) 1_556 3_556
Li2 Nd1 Li1 63.2(2) 3_556 3_556
Li2 Nd1 Li1 96.7(2) . 3_556
Ge3 Nd1 Li1 49.71(7) 1_556 3_556
Ge3 Nd1 Li1 49.71(7) . 3_556
Li1 Nd1 Li1 48.9(3) . 3_556
Ge1 Nd2 Ge1 173.34(3) 13_556 15_455
Ge1 Nd2 Ge1 90.48(2) 13_556 13
Ge1 Nd2 Ge1 89.13(2) 15_455 13
Ge1 Nd2 Ge1 89.13(2) 13_556 15_456
Ge1 Nd2 Ge1 90.48(2) 15_455 15_456
Ge1 Nd2 Ge1 173.34(3) 13 15_456
Ge1 Nd2 Ge2 86.670(13) 13_556 .
Ge1 Nd2 Ge2 86.670(13) 15_455 .
Ge1 Nd2 Ge2 86.670(13) 13 .
Ge1 Nd2 Ge2 86.670(13) 15_456 .
Ge1 Nd2 Ge1 141.000(17) 13_556 3
Ge1 Nd2 Ge1 45.36(2) 15_455 3
Ge1 Nd2 Ge1 80.121(16) 13 3
Ge1 Nd2 Ge1 104.241(15) 15_456 3
Ge2 Nd2 Ge1 129.844(12) . 3
Ge1 Nd2 Ge1 80.121(16) 13_556 3_556
Ge1 Nd2 Ge1 104.241(15) 15_455 3_556
Ge1 Nd2 Ge1 141.000(17) 13 3_556
Ge1 Nd2 Ge1 45.36(2) 15_456 3_556
Ge2 Nd2 Ge1 129.844(12) . 3_556
Ge1 Nd2 Ge1 83.83(2) 3 3_556
Ge1 Nd2 Ge1 45.36(2) 13_556 1_556
Ge1 Nd2 Ge1 141.000(17) 15_455 1_556
Ge1 Nd2 Ge1 104.241(15) 13 1_556
Ge1 Nd2 Ge1 80.121(16) 15_456 1_556
Ge2 Nd2 Ge1 129.844(12) . 1_556
Ge1 Nd2 Ge1 100.31(2) 3 1_556
Ge1 Nd2 Ge1 44.48(2) 3_556 1_556
Ge1 Nd2 Ge1 104.241(15) 13_556 .
Ge1 Nd2 Ge1 80.122(16) 15_455 .
Ge1 Nd2 Ge1 45.36(2) 13 .
Ge1 Nd2 Ge1 140.999(17) 15_456 .
Ge2 Nd2 Ge1 129.846(12) . .
Ge1 Nd2 Ge1 44.48(2) 3 .
Ge1 Nd2 Ge1 100.31(2) 3_556 .
Ge1 Nd2 Ge1 83.83(2) 1_556 .
Ge1 Nd2 Li2 43.85(15) 13_556 13_556
Ge1 Nd2 Li2 129.69(15) 15_455 13_556
Ge1 Nd2 Li2 98.18(13) 13 13_556
Ge1 Nd2 Li2 77.01(14) 15_456 13_556
Ge2 Nd2 Li2 44.70(13) . 13_556
Ge1 Nd2 Li2 174.52(12) 3 13_556
Ge1 Nd2 Li2 100.55(10) 3_556 13_556
Ge1 Nd2 Li2 85.15(13) 1_556 13_556
Ge1 Nd2 Li2 136.70(16) . 13_556
Ge1 Nd2 Li2 77.01(14) 13_556 15_456
Ge1 Nd2 Li2 98.18(13) 15_455 15_456
Ge1 Nd2 Li2 129.69(15) 13 15_456
Ge1 Nd2 Li2 43.85(15) 15_456 15_456
Ge2 Nd2 Li2 44.70(13) . 15_456
Ge1 Nd2 Li2 136.69(16) 3 15_456
Ge1 Nd2 Li2 85.15(13) 3_556 15_456
Ge1 Nd2 Li2 100.55(10) 1_556 15_456
Ge1 Nd2 Li2 174.52(12) . 15_456
Li2 Nd2 Li2 41.4(3) 13_556 15_456
Ge1 Nd2 Li2 129.69(15) 13_556 15_455
Ge1 Nd2 Li2 43.85(15) 15_455 15_455
Ge1 Nd2 Li2 77.01(14) 13 15_455
Ge1 Nd2 Li2 98.18(13) 15_456 15_455
Ge2 Nd2 Li2 44.70(13) . 15_455
Ge1 Nd2 Li2 85.15(13) 3 15_455
Ge1 Nd2 Li2 136.69(16) 3_556 15_455
Ge1 Nd2 Li2 174.52(12) 1_556 15_455
Ge1 Nd2 Li2 100.55(10) . 15_455
Li2 Nd2 Li2 89.4(3) 13_556 15_455
Li2 Nd2 Li2 74.9(2) 15_456 15_455
Li1 Nd3 Li1 159.3(3) 15_454 13_556
Li1 Nd3 Li1 90.4(3) 15_454 15_455
Li1 Nd3 Li1 85.9(3) 13_556 15_455
Li1 Nd3 Li1 85.9(3) 15_454 13
Li1 Nd3 Li1 90.4(3) 13_556 13
Li1 Nd3 Li1 159.3(3) 15_455 13
Li1 Nd3 Li2 63.7(2) 15_454 15_455
Li1 Nd3 Li2 96.6(2) 13_556 15_455
Li1 Nd3 Li2 63.7(2) 15_455 15_455
Li1 Nd3 Li2 96.6(2) 13 15_455
Li1 Nd3 Li2 96.6(2) 15_454 13
Li1 Nd3 Li2 63.7(2) 13_556 13
Li1 Nd3 Li2 96.6(2) 15_455 13
Li1 Nd3 Li2 63.7(2) 13 13
Li2 Nd3 Li2 48.2(4) 15_455 13
Li1 Nd3 Ge4 150.49(17) 15_454 13_556
Li1 Nd3 Ge4 49.17(16) 13_556 13_556
Li1 Nd3 Ge4 83.51(14) 15_455 13_556
Li1 Nd3 Ge4 109.24(15) 13 13_556
Li2 Nd3 Ge4 135.35(3) 15_455 13_556
Li2 Nd3 Ge4 112.79(13) 13 13_556
Li1 Nd3 Ge4 109.24(15) 15_454 5_455
Li1 Nd3 Ge4 83.51(14) 13_556 5_455
Li1 Nd3 Ge4 49.17(16) 15_455 5_455
Li1 Nd3 Ge4 150.49(17) 13 5_455
Li2 Nd3 Ge4 112.79(13) 15_455 5_455
Li2 Nd3 Ge4 135.35(3) 13 5_455
Ge4 Nd3 Ge4 46.75(3) 13_556 5_455
Li1 Nd3 Ge4 49.17(16) 15_454 5_454
Li1 Nd3 Ge4 150.49(17) 13_556 5_454
Li1 Nd3 Ge4 109.24(15) 15_455 5_454
Li1 Nd3 Ge4 83.51(14) 13 5_454
Li2 Nd3 Ge4 112.79(13) 15_455 5_454
Li2 Nd3 Ge4 135.35(3) 13 5_454
Ge4 Nd3 Ge4 105.99(2) 13_556 5_454
Ge4 Nd3 Ge4 87.74(2) 5_455 5_454
Li1 Nd3 Ge4 83.51(14) 15_454 13
Li1 Nd3 Ge4 109.24(15) 13_556 13
Li1 Nd3 Ge4 150.49(17) 15_455 13
Li1 Nd3 Ge4 49.17(16) 13 13
Li2 Nd3 Ge4 135.35(3) 15_455 13
Li2 Nd3 Ge4 112.79(13) 13 13
Ge4 Nd3 Ge4 87.74(2) 13_556 13
Ge4 Nd3 Ge4 105.99(2) 5_455 13
Ge4 Nd3 Ge4 46.75(3) 5_454 13
Li1 Nd3 Ge2 111.12(15) 15_454 .
Li1 Nd3 Ge2 51.67(17) 13_556 .
Li1 Nd3 Ge2 51.67(17) 15_455 .
Li1 Nd3 Ge2 111.12(15) 13 .
Li2 Nd3 Ge2 48.72(8) 15_455 .
Li2 Nd3 Ge2 48.72(8) 13 .
Ge4 Nd3 Ge2 87.485(17) 13_556 .
Ge4 Nd3 Ge2 87.485(17) 5_455 .
Ge4 Nd3 Ge2 156.061(15) 5_454 .
Ge4 Nd3 Ge2 156.061(15) 13 .
Li1 Nd3 Ge2 51.67(17) 15_454 1_554
Li1 Nd3 Ge2 111.12(15) 13_556 1_554
Li1 Nd3 Ge2 111.12(15) 15_455 1_554
Li1 Nd3 Ge2 51.67(17) 13 1_554
Li2 Nd3 Ge2 48.72(8) 15_455 1_554
Li2 Nd3 Ge2 48.72(8) 13 1_554
Ge4 Nd3 Ge2 156.061(15) 13_556 1_554
Ge4 Nd3 Ge2 156.061(16) 5_455 1_554
Ge4 Nd3 Ge2 87.485(18) 5_454 1_554
Ge4 Nd3 Ge2 87.485(18) 13 1_554
Ge2 Nd3 Ge2 87.43(3) . 1_554
Ge4 Nd4 Ge4 180.0 . 9
Ge4 Nd4 Ge4 88.97(3) . 9_556
Ge4 Nd4 Ge4 91.03(3) 9 9_556
Ge4 Nd4 Ge4 91.03(3) . 1_554
Ge4 Nd4 Ge4 88.97(3) 9 1_554
Ge4 Nd4 Ge4 180.0 9_556 1_554
Ge4 Nd4 Ge3 90.0 . .
Ge4 Nd4 Ge3 90.0 9 .
Ge4 Nd4 Ge3 90.0 9_556 .
Ge4 Nd4 Ge3 90.0 1_554 .
Ge4 Nd4 Ge3 90.0 . 9
Ge4 Nd4 Ge3 90.0 9 9
Ge4 Nd4 Ge3 90.0 9_556 9
Ge4 Nd4 Ge3 90.0 1_554 9
Ge3 Nd4 Ge3 180.0 . 9
Ge4 Nd4 Li1 134.36(14) . 9
Ge4 Nd4 Li1 45.64(14) 9 9
Ge4 Nd4 Li1 100.59(12) 9_556 9
Ge4 Nd4 Li1 79.41(12) 1_554 9
Ge3 Nd4 Li1 133.96(12) . 9
Ge3 Nd4 Li1 46.04(12) 9 9
Ge4 Nd4 Li1 100.59(12) . 11_554
Ge4 Nd4 Li1 79.41(12) 9 11_554
Ge4 Nd4 Li1 134.36(14) 9_556 11_554
Ge4 Nd4 Li1 45.64(14) 1_554 11_554
Ge3 Nd4 Li1 133.96(12) . 11_554
Ge3 Nd4 Li1 46.04(12) 9 11_554
Li1 Nd4 Li1 43.2(3) 9 11_554
Ge4 Nd4 Li1 79.41(12) . 3_556
Ge4 Nd4 Li1 100.59(12) 9 3_556
Ge4 Nd4 Li1 45.64(14) 9_556 3_556
Ge4 Nd4 Li1 134.36(14) 1_554 3_556
Ge3 Nd4 Li1 46.04(12) . 3_556
Ge3 Nd4 Li1 133.96(12) 9 3_556
Li1 Nd4 Li1 136.8(3) 9 3_556
Li1 Nd4 Li1 180.0(4) 11_554 3_556
Ge4 Nd4 Li1 45.64(14) . 11
Ge4 Nd4 Li1 134.36(14) 9 11
Ge4 Nd4 Li1 79.41(12) 9_556 11
Ge4 Nd4 Li1 100.59(12) 1_554 11
Ge3 Nd4 Li1 133.96(12) . 11
Ge3 Nd4 Li1 46.04(12) 9 11
Li1 Nd4 Li1 92.1(2) 9 11
Li1 Nd4 Li1 76.45(19) 11_554 11
Li1 Nd4 Li1 103.55(19) 3_556 11
Ge4 Nd4 Li1 134.36(14) . 3
Ge4 Nd4 Li1 45.64(14) 9 3
Ge4 Nd4 Li1 100.59(12) 9_556 3
Ge4 Nd4 Li1 79.41(12) 1_554 3
Ge3 Nd4 Li1 46.04(12) . 3
Ge3 Nd4 Li1 133.96(12) 9 3
Li1 Nd4 Li1 87.9(2) 9 3
Li1 Nd4 Li1 103.55(19) 11_554 3
Li1 Nd4 Li1 76.45(19) 3_556 3
Li1 Nd4 Li1 180.0(2) 11 3
Ge4 Nd4 Li1 79.41(12) . 9_556
Ge4 Nd4 Li1 100.59(12) 9 9_556
Ge4 Nd4 Li1 45.64(14) 9_556 9_556
Ge4 Nd4 Li1 134.36(14) 1_554 9_556
Ge3 Nd4 Li1 133.96(12) . 9_556
Ge3 Nd4 Li1 46.04(12) 9 9_556
Li1 Nd4 Li1 76.45(19) 9 9_556
Li1 Nd4 Li1 92.1(2) 11_554 9_556
Li1 Nd4 Li1 87.9(2) 3_556 9_556
Li1 Nd4 Li1 43.2(3) 11 9_556
Li1 Nd4 Li1 136.8(3) 3 9_556
Ge1 Ge1 Ge1 112.05(3) 13 3
Ge1 Ge1 Li2 137.4(2) 13 .
Ge1 Ge1 Li2 110.5(2) 3 .
Ge1 Ge1 Nd2 71.50(2) 13 13_556
Ge1 Ge1 Nd2 134.565(12) 3 13_556
Li2 Ge1 Nd2 78.97(16) . 13_556
Ge1 Ge1 Nd2 71.50(2) 13 13
Ge1 Ge1 Nd2 134.565(12) 3 13
Li2 Ge1 Nd2 78.97(16) . 13
Nd2 Ge1 Nd2 90.48(2) 13_556 13
Ge1 Ge1 Nd1 133.758(14) 13 .
Ge1 Ge1 Nd1 66.418(12) 3 .
Li2 Ge1 Nd1 65.98(15) . .
Nd2 Ge1 Nd1 79.237(14) 13_556 .
Nd2 Ge1 Nd1 144.70(2) 13 .
Ge1 Ge1 Nd1 133.758(14) 13 1_554
Ge1 Ge1 Nd1 66.419(12) 3 1_554
Li2 Ge1 Nd1 65.98(15) . 1_554
Nd2 Ge1 Nd1 144.70(2) 13_556 1_554
Nd2 Ge1 Nd1 79.237(14) 13 1_554
Nd1 Ge1 Nd1 89.85(2) . 1_554
Ge1 Ge1 Nd2 63.15(2) 13 1_554
Ge1 Ge1 Nd2 67.760(11) 3 1_554
Li2 Ge1 Nd2 137.11(5) . 1_554
Nd2 Ge1 Nd2 134.64(2) 13_556 1_554
Nd2 Ge1 Nd2 75.757(15) 13 1_554
Nd1 Ge1 Nd2 134.00(2) . 1_554
Nd1 Ge1 Nd2 75.587(18) 1_554 1_554
Ge1 Ge1 Nd2 63.14(2) 13 .
Ge1 Ge1 Nd2 67.760(11) 3 .
Li2 Ge1 Nd2 137.11(5) . .
Nd2 Ge1 Nd2 75.757(15) 13_556 .
Nd2 Ge1 Nd2 134.64(2) 13 .
Nd1 Ge1 Nd2 75.587(18) . .
Nd1 Ge1 Nd2 134.00(2) 1_554 .
Nd2 Ge1 Nd2 83.83(2) 1_554 .
Li2 Ge2 Li2 155.2(4) 15_455 13_556
Li2 Ge2 Li2 58.8(4) 15_455 13
Li2 Ge2 Li2 115.2(4) 13_556 13
Li2 Ge2 Li2 115.2(4) 15_455 15_456
Li2 Ge2 Li2 58.8(4) 13_556 15_456
Li2 Ge2 Li2 155.2(4) 13 15_456
Li2 Ge2 Li1 121.0(2) 15_455 13_556
Li2 Ge2 Li1 76.0(2) 13_556 13_556
Li2 Ge2 Li1 76.0(2) 13 13_556
Li2 Ge2 Li1 121.0(2) 15_456 13_556
Li2 Ge2 Li1 76.0(2) 15_455 15_455
Li2 Ge2 Li1 121.0(2) 13_556 15_455
Li2 Ge2 Li1 121.0(2) 13 15_455
Li2 Ge2 Li1 76.0(2) 15_456 15_455
Li1 Ge2 Li1 100.9(4) 13_556 15_455
Li2 Ge2 Nd2 77.6(2) 15_455 .
Li2 Ge2 Nd2 77.6(2) 13_556 .
Li2 Ge2 Nd2 77.6(2) 13 .
Li2 Ge2 Nd2 77.6(2) 15_456 .
Li1 Ge2 Nd2 129.5(2) 13_556 .
Li1 Ge2 Nd2 129.5(2) 15_455 .
Li2 Ge2 Nd3 64.6(2) 15_455 .
Li2 Ge2 Nd3 137.6(2) 13_556 .
Li2 Ge2 Nd3 64.6(2) 13 .
Li2 Ge2 Nd3 137.6(2) 15_456 .
Li1 Ge2 Nd3 62.61(12) 13_556 .
Li1 Ge2 Nd3 62.61(12) 15_455 .
Nd2 Ge2 Nd3 136.286(14) . .
Li2 Ge2 Nd3 137.6(2) 15_455 1_556
Li2 Ge2 Nd3 64.6(2) 13_556 1_556
Li2 Ge2 Nd3 137.6(2) 13 1_556
Li2 Ge2 Nd3 64.6(2) 15_456 1_556
Li1 Ge2 Nd3 62.61(12) 13_556 1_556
Li1 Ge2 Nd3 62.61(12) 15_455 1_556
Nd2 Ge2 Nd3 136.286(14) . 1_556
Nd3 Ge2 Nd3 87.43(3) . 1_556
Li1 Ge3 Li1 151.3(4) . 3
Li1 Ge3 Li1 112.8(3) . 1_554
Li1 Ge3 Li1 59.3(4) 3 1_554
Li1 Ge3 Li1 59.3(4) . 3_556
Li1 Ge3 Li1 112.8(3) 3 3_556
Li1 Ge3 Li1 151.3(4) 1_554 3_556
Li1 Ge3 Li2 76.1(2) . .
Li1 Ge3 Li2 122.91(17) 3 .
Li1 Ge3 Li2 76.1(2) 1_554 .
Li1 Ge3 Li2 122.91(17) 3_556 .
Li1 Ge3 Li2 122.91(17) . 3
Li1 Ge3 Li2 76.1(2) 3 3
Li1 Ge3 Li2 122.91(17) 1_554 3
Li1 Ge3 Li2 76.1(2) 3_556 3
Li2 Ge3 Li2 104.8(4) . 3
Li1 Ge3 Nd4 75.7(2) . .
Li1 Ge3 Nd4 75.7(2) 3 .
Li1 Ge3 Nd4 75.7(2) 1_554 .
Li1 Ge3 Nd4 75.7(2) 3_556 .
Li2 Ge3 Nd4 127.6(2) . .
Li2 Ge3 Nd4 127.6(2) 3 .
Li1 Ge3 Nd1 139.7(2) . 1_554
Li1 Ge3 Nd1 65.78(18) 3 1_554
Li1 Ge3 Nd1 65.78(18) 1_554 1_554
Li1 Ge3 Nd1 139.7(2) 3_556 1_554
Li2 Ge3 Nd1 64.32(14) . 1_554
Li2 Ge3 Nd1 64.32(14) 3 1_554
Nd4 Ge3 Nd1 135.264(14) . 1_554
Li1 Ge3 Nd1 65.78(18) . .
Li1 Ge3 Nd1 139.7(2) 3 .
Li1 Ge3 Nd1 139.7(2) 1_554 .
Li1 Ge3 Nd1 65.78(18) 3_556 .
Li2 Ge3 Nd1 64.32(14) . .
Li2 Ge3 Nd1 64.32(14) 3 .
Nd4 Ge3 Nd1 135.265(14) . .
Nd1 Ge3 Nd1 89.47(3) 1_554 .
Ge4 Ge4 Li1 109.1(2) 9_656 11
Ge4 Ge4 Li1 109.1(2) 9_656 .
Li1 Ge4 Li1 141.9(4) 11 .
Ge4 Ge4 Nd4 134.487(14) 9_656 .
Li1 Ge4 Nd4 76.76(14) 11 .
Li1 Ge4 Nd4 76.76(14) . .
Ge4 Ge4 Nd4 134.487(14) 9_656 1_556
Li1 Ge4 Nd4 76.76(14) 11 1_556
Li1 Ge4 Nd4 76.76(14) . 1_556
Nd4 Ge4 Nd4 91.03(3) . 1_556
Ge4 Ge4 Nd3 66.624(15) 9_656 13_556
Li1 Ge4 Nd3 134.31(5) 11 13_556
Li1 Ge4 Nd3 63.95(13) . 13_556
Nd4 Ge4 Nd3 140.575(15) . 13_556
Nd4 Ge4 Nd3 77.503(13) 1_556 13_556
Ge4 Ge4 Nd3 66.624(15) 9_656 5_545
Li1 Ge4 Nd3 63.95(13) 11 5_545
Li1 Ge4 Nd3 134.31(5) . 5_545
Nd4 Ge4 Nd3 77.503(13) . 5_545
Nd4 Ge4 Nd3 140.575(16) 1_556 5_545
Nd3 Ge4 Nd3 133.25(3) 13_556 5_545
Ge4 Ge4 Nd3 66.624(15) 9_656 5_546
Li1 Ge4 Nd3 63.95(13) 11 5_546
Li1 Ge4 Nd3 134.31(5) . 5_546
Nd4 Ge4 Nd3 140.575(16) . 5_546
Nd4 Ge4 Nd3 77.503(13) 1_556 5_546
Nd3 Ge4 Nd3 74.01(2) 13_556 5_546
Nd3 Ge4 Nd3 87.74(2) 5_545 5_546
Ge4 Ge4 Nd3 66.624(15) 9_656 13
Li1 Ge4 Nd3 134.31(5) 11 13
Li1 Ge4 Nd3 63.95(13) . 13
Nd4 Ge4 Nd3 77.503(13) . 13
Nd4 Ge4 Nd3 140.575(16) 1_556 13
Nd3 Ge4 Nd3 87.74(2) 13_556 13
Nd3 Ge4 Nd3 74.01(2) 5_545 13
Nd3 Ge4 Nd3 133.25(3) 5_546 13
Ge4 Li1 Li1 109.1(2) . 3_556
Ge4 Li1 Ge3 113.3(2) . .
Li1 Li1 Ge3 60.33(18) 3_556 .
Ge4 Li1 Ge3 113.3(2) . 1_556
Li1 Li1 Ge3 60.33(18) 3_556 1_556
Ge3 Li1 Ge3 112.8(3) . 1_556
Ge4 Li1 Ge2 110.5(3) . 13_556
Li1 Li1 Ge2 140.48(19) 3_556 13_556
Ge3 Li1 Ge2 103.0(2) . 13_556
Ge3 Li1 Ge2 102.9(2) 1_556 13_556
Ge4 Li1 Nd3 66.88(18) . 13_556
Li1 Li1 Nd3 132.95(13) 3_556 13_556
Ge3 Li1 Nd3 166.6(3) . 13_556
Ge3 Li1 Nd3 77.93(5) 1_556 13_556
Ge2 Li1 Nd3 65.72(18) 13_556 13_556
Ge4 Li1 Nd3 66.88(18) . 13
Li1 Li1 Nd3 132.95(13) 3_556 13
Ge3 Li1 Nd3 77.93(5) . 13
Ge3 Li1 Nd3 166.6(3) 1_556 13
Ge2 Li1 Nd3 65.72(18) 13_556 13
Nd3 Li1 Nd3 90.4(2) 13_556 13
Ge4 Li1 Nd1 174.6(4) . .
Li1 Li1 Nd1 65.55(17) 3_556 .
Ge3 Li1 Nd1 64.51(19) . .
Ge3 Li1 Nd1 64.50(19) 1_556 .
Ge2 Li1 Nd1 74.9(2) 13_556 .
Nd3 Li1 Nd1 116.5(2) 13_556 .
Nd3 Li1 Nd1 116.5(2) 13 .
Ge4 Li1 Li2 125.3(3) . .
Li1 Li1 Li2 104.7(2) 3_556 .
Ge3 Li1 Li2 52.80(19) . .
Ge3 Li1 Li2 120.6(4) 1_556 .
Ge2 Li1 Li2 50.2(2) 13_556 .
Nd3 Li1 Li2 115.3(3) 13_556 .
Nd3 Li1 Li2 58.61(19) 13 .
Nd1 Li1 Li2 57.9(2) . .
Ge4 Li1 Li2 125.3(3) . 1_556
Li1 Li1 Li2 104.7(2) 3_556 1_556
Ge3 Li1 Li2 120.6(4) . 1_556
Ge3 Li1 Li2 52.80(19) 1_556 1_556
Ge2 Li1 Li2 50.2(2) 13_556 1_556
Nd3 Li1 Li2 58.61(19) 13_556 1_556
Nd3 Li1 Li2 115.3(3) 13 1_556
Nd1 Li1 Li2 57.9(2) . 1_556
Li2 Li1 Li2 83.9(3) . 1_556
Ge4 Li1 Nd4 57.59(15) . .
Li1 Li1 Nd4 68.42(15) 3_556 .
Ge3 Li1 Nd4 58.31(12) . .
Ge3 Li1 Nd4 120.4(3) 1_556 .
Ge2 Li1 Nd4 136.51(17) 13_556 .
Nd3 Li1 Nd4 124.4(3) 13_556 .
Nd3 Li1 Nd4 71.75(11) 13 .
Nd1 Li1 Nd4 118.7(2) . .
Li2 Li1 Nd4 99.50(13) . .
Li2 Li1 Nd4 172.8(3) 1_556 .
Ge4 Li1 Nd4 57.59(15) . 1_556
Li1 Li1 Nd4 68.42(15) 3_556 1_556
Ge3 Li1 Nd4 120.4(3) . 1_556
Ge3 Li1 Nd4 58.31(12) 1_556 1_556
Ge2 Li1 Nd4 136.51(17) 13_556 1_556
Nd3 Li1 Nd4 71.75(11) 13_556 1_556
Nd3 Li1 Nd4 124.4(3) 13 1_556
Nd1 Li1 Nd4 118.7(2) . 1_556
Li2 Li1 Nd4 172.8(3) . 1_556
Li2 Li1 Nd4 99.50(13) 1_556 1_556
Nd4 Li1 Nd4 76.45(19) . 1_556
Ge1 Li2 Li2 110.5(2) . 3_655
Ge1 Li2 Ge2 111.9(2) . 13_556
Li2 Li2 Ge2 60.6(2) 3_655 13_556
Ge1 Li2 Ge2 111.9(2) . 13
Li2 Li2 Ge2 60.6(2) 3_655 13
Ge2 Li2 Ge2 115.2(4) 13_556 13
Ge1 Li2 Ge3 107.1(4) . .
Li2 Li2 Ge3 142.4(2) 3_655 .
Ge2 Li2 Ge3 105.0(3) 13_556 .
Ge2 Li2 Ge3 105.0(3) 13 .
Ge1 Li2 Nd1 65.7(2) . 1_554
Li2 Li2 Nd1 133.28(15) 3_655 1_554
Ge2 Li2 Nd1 166.1(3) 13_556 1_554
Ge2 Li2 Nd1 77.36(6) 13 1_554
Ge3 Li2 Nd1 64.4(2) . 1_554
Ge1 Li2 Nd1 65.7(2) . .
Li2 Li2 Nd1 133.28(15) 3_655 .
Ge2 Li2 Nd1 77.36(6) 13_556 .
Ge2 Li2 Nd1 166.1(3) 13 .
Ge3 Li2 Nd1 64.4(2) . .
Nd1 Li2 Nd1 89.6(3) 1_554 .
Ge1 Li2 Nd3 176.4(4) . 13
Li2 Li2 Nd3 65.89(19) 3_655 13
Ge2 Li2 Nd3 66.6(2) 13_556 13
Ge2 Li2 Nd3 66.6(2) 13 13
Ge3 Li2 Nd3 76.5(3) . 13
Nd1 Li2 Nd3 116.6(2) 1_554 13
Nd1 Li2 Nd3 116.6(2) . 13
Ge1 Li2 Li1 124.5(3) . .
Li2 Li2 Li1 104.7(2) 3_655 .
Ge2 Li2 Li1 53.84(18) 13_556 .
Ge2 Li2 Li1 122.6(4) 13 .
Ge3 Li2 Li1 51.2(2) . .
Nd1 Li2 Li1 115.2(4) 1_554 .
Nd1 Li2 Li1 58.92(19) . .
Nd3 Li2 Li1 57.7(2) 13 .
Ge1 Li2 Li1 124.5(3) . 1_554
Li2 Li2 Li1 104.7(2) 3_655 1_554
Ge2 Li2 Li1 122.6(4) 13_556 1_554
Ge2 Li2 Li1 53.85(18) 13 1_554
Ge3 Li2 Li1 51.2(2) . 1_554
Nd1 Li2 Li1 58.92(19) 1_554 1_554
Nd1 Li2 Li1 115.2(4) . 1_554
Nd3 Li2 Li1 57.7(2) 13 1_554
Li1 Li2 Li1 83.9(3) . 1_554
Ge1 Li2 Nd2 57.18(17) . 13_556
Li2 Li2 Nd2 69.28(16) 3_655 13_556
Ge2 Li2 Nd2 57.69(14) 13_556 13_556
Ge2 Li2 Nd2 119.5(3) 13 13_556
Ge3 Li2 Nd2 135.6(2) . 13_556
Nd1 Li2 Nd2 122.7(3) 1_554 13_556
Nd1 Li2 Nd2 71.57(13) . 13_556
Nd3 Li2 Nd2 120.3(2) 13 13_556
Li1 Li2 Nd2 100.39(12) . 13_556
Li1 Li2 Nd2 173.2(3) 1_554 13_556
Ge1 Li2 Nd2 57.18(17) . 13
Li2 Li2 Nd2 69.28(16) 3_655 13
Ge2 Li2 Nd2 119.5(3) 13_556 13
Ge2 Li2 Nd2 57.69(14) 13 13
Ge3 Li2 Nd2 135.6(2) . 13
Nd1 Li2 Nd2 71.57(13) 1_554 13
Nd1 Li2 Nd2 122.7(3) . 13
Nd3 Li2 Nd2 120.3(2) 13 13
Li1 Li2 Nd2 173.2(3) . 13
Li1 Li2 Nd2 100.39(12) 1_554 13
Nd2 Li2 Nd2 74.9(2) 13_556 13

loop_
_geom_bond_atom_site_label_1
_geom_bond_atom_site_label_2
_geom_bond_distance
_geom_bond_site_symmetry_2
Nd1 Ge1 3.1357(6) .
Nd1 Ge1 3.1358(6) 1_556
Nd1 Ge1 3.1358(6) 3_556
Nd1 Ge1 3.1358(6) 3
Nd1 Li2 3.143(8) 3
Nd1 Li2 3.143(8) 1_556
Nd1 Li2 3.143(8) 3_556
Nd1 Li2 3.143(8) .
Nd1 Ge3 3.1462(8) 1_556
Nd1 Ge3 3.1463(8) .
Nd1 Li1 3.179(9) .
Nd1 Li1 3.179(9) 3_556
Nd2 Ge1 3.1186(6) 13_556
Nd2 Ge1 3.1186(6) 15_455
Nd2 Ge1 3.1186(6) 13
Nd2 Ge1 3.1186(6) 15_456
Nd2 Ge2 3.1517(11) .
Nd2 Ge1 3.3149(7) 3
Nd2 Ge1 3.3149(7) 3_556
Nd2 Ge1 3.3149(7) 1_556
Nd2 Ge1 3.3149(7) .
Nd2 Li2 3.642(8) 13_556
Nd2 Li2 3.642(8) 15_456
Nd2 Li2 3.642(8) 15_455
Nd3 Li1 3.121(7) 15_454
Nd3 Li1 3.121(7) 13_556
Nd3 Li1 3.121(7) 15_455
Nd3 Li1 3.121(7) 13
Nd3 Li2 3.154(10) 15_455
Nd3 Li2 3.154(11) 13
Nd3 Ge4 3.1953(6) 13_556
Nd3 Ge4 3.1953(6) 5_455
Nd3 Ge4 3.1953(6) 5_454
Nd3 Ge4 3.1953(6) 13
Nd3 Ge2 3.2044(8) .
Nd3 Ge2 3.2044(8) 1_554
Nd4 Ge4 3.1040(7) .
Nd4 Ge4 3.1041(7) 9
Nd4 Ge4 3.1041(7) 9_556
Nd4 Ge4 3.1041(7) 1_554
Nd4 Ge3 3.1432(11) .
Nd4 Ge3 3.1433(11) 9
Nd4 Li1 3.579(7) 9
Nd4 Li1 3.579(7) 11_554
Nd4 Li1 3.579(7) 3_556
Nd4 Li1 3.579(7) 11
Nd4 Li1 3.579(7) 3
Nd4 Li1 3.579(7) 9_556
Ge1 Ge1 2.4871(12) 13
Ge1 Ge1 2.5091(13) 3
Ge1 Li2 2.571(10) .
Ge1 Nd2 3.1186(6) 13_556
Ge1 Nd2 3.1186(6) 13
Ge1 Nd1 3.1357(6) 1_554
Ge1 Nd2 3.3149(7) 1_554
Ge2 Li2 2.623(6) 15_455
Ge2 Li2 2.623(6) 13_556
Ge2 Li2 2.623(6) 13
Ge2 Li2 2.623(6) 15_456
Ge2 Li1 2.757(10) 13_556
Ge2 Li1 2.757(10) 15_455
Ge2 Nd3 3.2045(8) 1_556
Ge3 Li1 2.659(5) .
Ge3 Li1 2.659(5) 3
Ge3 Li1 2.659(5) 1_554
Ge3 Li1 2.659(5) 3_556
Ge3 Li2 2.719(11) .
Ge3 Li2 2.719(11) 3
Ge3 Nd1 3.1462(8) 1_554
Ge4 Ge4 2.5356(18) 9_656
Ge4 Li1 2.629(9) 11
Ge4 Li1 2.629(9) .
Ge4 Nd4 3.1040(7) 1_556
Ge4 Nd3 3.1953(6) 13_556
Ge4 Nd3 3.1953(6) 5_545
Ge4 Nd3 3.1953(6) 5_546
Ge4 Nd3 3.1953(6) 13
Li1 Li1 2.632(19) 3_556
Li1 Ge3 2.659(5) 1_556
Li1 Ge2 2.757(10) 13_556
Li1 Nd3 3.121(7) 13_556
Li1 Nd3 3.121(7) 13
Li1 Li2 3.313(11) .
Li1 Li2 3.313(11) 1_556
Li1 Nd4 3.579(7) 1_556
Li2 Li2 2.58(2) 3_655
Li2 Ge2 2.623(6) 13_556
Li2 Ge2 2.623(6) 13
Li2 Nd1 3.143(8) 1_554
Li2 Nd3 3.154(10) 13
Li2 Li1 3.313(11) 1_554
Li2 Nd2 3.642(8) 13_556
Li2 Nd2 3.642(8) 13
